data_4315706
loop_
_publ_author_name
'Kenji Matsumoto'
'Keita Suzuki'
'Toshiaki Tsukuda'
'Taro Tsubomura'

_publ_contact_author_address
;
 3-3-1 Kichijoji-kitamachi, Musashino, Tokyo, 180-8633, Japan
;
_publ_contact_author_email tsubomura@st.seikei.ac.jp
_publ_contact_author_fax +81-422-37-3871
_publ_contact_author_name 'Taro Tsubomura'
_publ_contact_author_phone +81-422-37-3752
_publ_section_title
;
 A Chiral 2,6-Bis(Oxazolinyl)Pyridine Ligand with Amide Groups to Form
 Isomorphous Complexes through All the Lanthanoid Series
;
_journal_name_full 'Inorganic Chemistry'
_journal_page_first 4717
_journal_page_last 4719
_journal_paper_doi 10.1021/ic901743q
_journal_volume 49
_journal_year 2010
_chemical_absolute_configuration rmad
_chemical_formula_moiety 'C42 H60 N13 O18 Tm '
_chemical_formula_sum 'C42 H60 N13 O18 Tm'
_chemical_formula_weight 1203.95
_chemical_name_common '[Tm((S,S)-tBu-pbxa)2](NO3)3'
_space_group_IT_number 18
_symmetry_cell_setting orthorhombic
_symmetry_Int_Tables_number 18
_symmetry_space_group_name_Hall 'P 2 2ab'
_symmetry_space_group_name_H-M 'P 21 21 2'
_cell_angle_alpha 90.0000
_cell_angle_beta 90.0000
_cell_angle_gamma 90.0000
_cell_formula_units_Z 2
_cell_length_a 21.0064(11)
_cell_length_b 12.6257(8)
_cell_length_c 11.0072(5)
_cell_measurement_reflns_used 7666
_cell_measurement_temperature 123.1
_cell_measurement_theta_max 27.5
_cell_measurement_theta_min 3.1
_cell_volume 2919.3(3)
_computing_cell_refinement CrystalClear
_computing_data_collection CrystalClear
_computing_data_reduction CrystalStructure
_computing_publication_material 'CrystalStructure 3.8'
_computing_structure_refinement SHELXL
_computing_structure_solution SIR2004
_diffrn_ambient_temperature 123.1
_diffrn_detector_area_resol_mean 7.31
_diffrn_measured_fraction_theta_full 0.990
_diffrn_measured_fraction_theta_max 0.990
_diffrn_measurement_device_type 'Rigaku Saturn'
_diffrn_measurement_method \w
_diffrn_radiation_type 'Mo K\a'
_diffrn_radiation_wavelength 0.71070
_diffrn_reflns_av_R_equivalents 0.061
_diffrn_reflns_limit_h_max 27
_diffrn_reflns_limit_h_min -27
_diffrn_reflns_limit_k_max 16
_diffrn_reflns_limit_k_min -16
_diffrn_reflns_limit_l_max 14
_diffrn_reflns_limit_l_min -14
_diffrn_reflns_number 27157
_diffrn_reflns_theta_full 27.48
_diffrn_reflns_theta_max 27.48
_exptl_absorpt_coefficient_mu 1.590
_exptl_absorpt_correction_T_max 0.813
_exptl_absorpt_correction_T_min 0.664
_exptl_absorpt_correction_type numerical
_exptl_absorpt_process_details
;
    Higashi, T. (1999). Program for Absorption Correction.
    Rigaku Corporation, Tokyo, Japan.
;
_exptl_crystal_colour colorless
_exptl_crystal_density_diffrn 1.370
_exptl_crystal_density_method 'not measured'
_exptl_crystal_description prism
_exptl_crystal_F_000 1232.00
_exptl_crystal_size_max 0.37
_exptl_crystal_size_mid 0.25
_exptl_crystal_size_min 0.13
_refine_diff_density_max 2.39
_refine_diff_density_min -0.59
_refine_ls_abs_structure_details 'Flack, H. D. (1983), Acta Cryst. A39, 876-881.  2762 Friedel Pairs'
_refine_ls_abs_structure_Flack -0.014(14)
_refine_ls_extinction_method none
_refine_ls_goodness_of_fit_ref 1.221
_refine_ls_hydrogen_treatment constr
_refine_ls_number_parameters 354
_refine_ls_number_reflns 6484
_refine_ls_R_factor_gt 0.0388
_refine_ls_shift/su_max 0.0000
_refine_ls_structure_factor_coef Fsqd
_refine_ls_weighting_details 'w = 1/[\s^2^(Fo^2^)+(0.0491P)^2^+4.7079P] where P=(Fo^2^+2Fc^2^)/3'
_refine_ls_weighting_scheme calc
_refine_ls_wR_factor_ref 0.1211
_reflns_number_gt 5946
_reflns_number_total 6484
_reflns_threshold_expression F^2^>2.0\s(F^2^)
_cod_data_source_file ic901743q_si_002_13.cif
_cod_data_source_block '__0123_tBu-pbxa_Tm_NO3'
_cod_original_formula_sum 'C42 H60 N13 O18 Tm '
_cod_database_code 4315706

loop_
_symmetry_equiv_pos_site_id
_symmetry_equiv_pos_as_xyz
1 +X,+Y,+Z
2 1/2+X,1/2-Y,-Z
3 1/2-X,1/2+Y,-Z
4 -X,-Y,+Z

loop_
_atom_site_label
_atom_site_type_symbol
_atom_site_fract_x
_atom_site_fract_y
_atom_site_fract_z
_atom_site_U_iso_or_equiv
_atom_site_adp_type
_atom_site_occupancy
_atom_site_symmetry_multiplicity
_atom_site_calc_flag
_atom_site_refinement_flags
_atom_site_disorder_assembly
_atom_site_disorder_group
Tm(1) Tm 0.5000 0.0000 0.69824(3) 0.01362(10) Uani 1.00 2 d S . .
O(1) O 0.4258(2) -0.2627(3) 0.4629(4) 0.0289(10) Uani 1.00 1 d . . .
O(2) O 0.3961(2) 0.0340(3) 0.6157(4) 0.0202(9) Uani 1.00 1 d . . .
O(3) O 0.6415(2) -0.1672(4) 0.9368(5) 0.0238(12) Uani 1.00 1 d . . .
O(4) O 0.57847(19) 0.1175(3) 0.7943(4) 0.0201(8) Uani 1.00 1 d . . .
O(5) O 0.2318(2) -0.0835(3) 0.0950(4) 0.0269(10) Uani 1.00 1 d . . .
O(6) O 0.2347(2) -0.0655(4) 0.2895(4) 0.0364(12) Uani 1.00 1 d . . .
O(7) O 0.3218(2) -0.0927(4) 0.1906(4) 0.0301(10) Uani 1.00 1 d . . .
O(8) O 0.5624(7) -0.1681(10) 0.2858(10) 0.058(3) Uani 0.50 1 d P . .
O(9) O 0.5068(7) -0.0332(7) 0.2158(7) 0.035(2) Uani 0.50 1 d P . .
O(10) O 0.5072(8) -0.1887(11) 0.1314(11) 0.063(3) Uani 0.50 1 d P . .
O(11) O 0.0000 0.0000 0.6796(8) 0.071(2) Uani 1.00 2 d S . .
N(1) N 0.5323(2) -0.1993(3) 0.6949(4) 0.0164(9) Uani 1.00 1 d . . .
N(2) N 0.4671(2) -0.1077(3) 0.5215(4) 0.0163(10) Uani 1.00 1 d . . .
N(3) N 0.30901(19) 0.0011(6) 0.5021(4) 0.0232(9) Uani 1.00 1 d . . .
N(4) N 0.5569(2) -0.0712(4) 0.8735(4) 0.0166(10) Uani 1.00 1 d . . .
N(5) N 0.6364(3) 0.1709(5) 0.9566(6) 0.0216(14) Uani 1.00 1 d . . .
N(6) N 0.2623(2) -0.0806(4) 0.1913(5) 0.0210(10) Uani 1.00 1 d . . .
N(7) N 0.5240(5) -0.1290(10) 0.2100(11) 0.035(2) Uani 0.50 1 d P . .
C(1) C 0.5130(2) -0.2637(4) 0.6055(5) 0.0159(12) Uani 1.00 1 d . . .
C(2) C 0.5336(3) -0.3676(5) 0.5932(6) 0.0231(12) Uani 1.00 1 d . . .
C(3) C 0.5778(3) -0.4045(4) 0.6780(6) 0.0250(14) Uani 1.00 1 d . . .
C(4) C 0.5980(2) -0.3411(4) 0.7710(5) 0.0222(13) Uani 1.00 1 d . . .
C(5) C 0.5736(2) -0.2383(4) 0.7759(5) 0.0189(12) Uani 1.00 1 d . . .
C(6) C 0.4677(2) -0.2073(5) 0.5266(5) 0.0178(12) Uani 1.00 1 d . . .
C(7) C 0.3872(3) -0.1822(5) 0.3964(7) 0.0278(14) Uani 1.00 1 d . . .
C(8) C 0.4124(2) -0.0772(4) 0.4449(5) 0.0164(11) Uani 1.00 1 d . . .
C(9) C 0.3702(2) -0.0097(6) 0.5287(4) 0.0174(11) Uani 1.00 1 d . . .
C(10) C 0.2644(3) 0.0634(7) 0.5771(9) 0.054(2) Uani 1.00 1 d . . .
C(11) C 0.2834(5) 0.1773(9) 0.5758(17) 0.125(7) Uani 1.00 1 d . . .
C(12) C 0.1976(3) 0.0471(9) 0.5205(9) 0.066(3) Uani 1.00 1 d . . .
C(13) C 0.2637(3) 0.0198(13) 0.7061(7) 0.099(6) Uani 1.00 1 d . . .
C(14) C 0.5897(2) -0.1564(5) 0.8678(5) 0.0179(12) Uani 1.00 1 d . . .
C(15) C 0.6462(3) -0.0686(5) 1.0059(6) 0.0234(13) Uani 1.00 1 d . . .
C(16) C 0.5884(2) -0.0017(7) 0.9626(4) 0.0177(9) Uani 1.00 1 d . . .
C(17) C 0.6019(2) 0.1027(5) 0.8968(6) 0.0198(12) Uani 1.00 1 d . . .
C(18) C 0.6526(3) 0.2811(5) 0.9197(7) 0.0366(18) Uani 1.00 1 d . . .
C(19) C 0.6848(4) 0.3308(6) 1.0299(8) 0.043(2) Uani 1.00 1 d . . .
C(20) C 0.5918(5) 0.3400(6) 0.8926(11) 0.075(3) Uani 1.00 1 d . . .
C(21) C 0.6960(5) 0.2791(7) 0.8101(9) 0.066(3) Uani 1.00 1 d . . .
H(1) H 0.5183 -0.4117 0.5297 0.028 Uiso 1.00 1 c R . .
H(2) H 0.5939 -0.4745 0.6710 0.030 Uiso 1.00 1 c R . .
H(3) H 0.6274 -0.3660 0.8299 0.027 Uiso 1.00 1 c R . .
H(4) H 0.3413 -0.1904 0.4144 0.033 Uiso 1.00 1 c R . .
H(5) H 0.3937 -0.1878 0.3076 0.033 Uiso 1.00 1 c R . .
H(6) H 0.4277 -0.0328 0.3755 0.020 Uiso 1.00 1 c R . .
H(7) H 0.2943 -0.0304 0.4365 0.028 Uiso 1.00 1 c R . .
H(8) H 0.3139 0.1906 0.6415 0.150 Uiso 1.00 1 c R . .
H(9) H 0.2456 0.2218 0.5876 0.150 Uiso 1.00 1 c R . .
H(10) H 0.3032 0.1944 0.4976 0.150 Uiso 1.00 1 c R . .
H(11) H 0.1898 0.1022 0.4596 0.079 Uiso 1.00 1 c R . .
H(12) H 0.1652 0.0516 0.5844 0.079 Uiso 1.00 1 c R . .
H(13) H 0.1956 -0.0227 0.4818 0.079 Uiso 1.00 1 c R . .
H(14) H 0.2306 -0.0347 0.7130 0.119 Uiso 1.00 1 c R . .
H(15) H 0.2546 0.0774 0.7633 0.119 Uiso 1.00 1 c R . .
H(16) H 0.3053 -0.0112 0.7249 0.119 Uiso 1.00 1 c R . .
H(17) H 0.6867 -0.0317 0.9883 0.028 Uiso 1.00 1 c R . .
H(18) H 0.6435 -0.0826 1.0943 0.028 Uiso 1.00 1 c R . .
H(19) H 0.5591 0.0115 1.0326 0.021 Uiso 1.00 1 c R . .
H(20) H 0.6519 0.1493 1.0266 0.026 Uiso 1.00 1 c R . .
H(21) H 0.6526 0.3643 1.0817 0.052 Uiso 1.00 1 c R . .
H(22) H 0.7155 0.3843 1.0028 0.052 Uiso 1.00 1 c R . .
H(23) H 0.7071 0.2758 1.0762 0.052 Uiso 1.00 1 c R . .
H(24) H 0.5805 0.3302 0.8069 0.090 Uiso 1.00 1 c R . .
H(25) H 0.5978 0.4156 0.9091 0.090 Uiso 1.00 1 c R . .
H(26) H 0.5575 0.3125 0.9441 0.090 Uiso 1.00 1 c R . .
H(27) H 0.7405 0.2786 0.8370 0.079 Uiso 1.00 1 c R . .
H(28) H 0.6883 0.3420 0.7601 0.079 Uiso 1.00 1 c R . .
H(29) H 0.6875 0.2153 0.7621 0.079 Uiso 1.00 1 c R . .

loop_
_atom_site_aniso_label
_atom_site_aniso_U_11
_atom_site_aniso_U_22
_atom_site_aniso_U_33
_atom_site_aniso_U_12
_atom_site_aniso_U_13
_atom_site_aniso_U_23
Tm(1) 0.01143(14) 0.01208(15) 0.01735(15) -0.0003(2) 0.0000 0.0000
O(1) 0.025(2) 0.022(2) 0.040(2) 0.0014(18) -0.014(2) -0.006(2)
O(2) 0.019(2) 0.015(2) 0.027(2) 0.0008(14) -0.0040(17) -0.0048(16)
O(3) 0.021(2) 0.022(2) 0.028(3) 0.004(2) -0.008(2) -0.004(2)
O(4) 0.0158(19) 0.020(2) 0.025(2) -0.0011(16) -0.0045(18) 0.001(2)
O(5) 0.025(2) 0.036(2) 0.020(2) -0.0051(19) -0.0022(19) -0.000(2)
O(6) 0.031(2) 0.060(3) 0.019(2) -0.010(2) 0.009(2) -0.011(2)
O(7) 0.020(2) 0.046(2) 0.024(2) 0.004(2) -0.0001(19) 0.007(2)
O(8) 0.092(10) 0.051(7) 0.030(6) 0.001(7) -0.023(6) 0.007(5)
O(9) 0.040(6) 0.039(5) 0.026(3) 0.004(5) 0.005(5) -0.004(3)
O(10) 0.052(8) 0.078(8) 0.058(6) -0.015(8) -0.001(7) -0.038(6)
O(11) 0.095(6) 0.060(5) 0.059(5) 0.011(7) 0.0000 0.0000
N(1) 0.013(2) 0.016(2) 0.020(2) -0.0041(18) 0.002(2) 0.001(2)
N(2) 0.013(2) 0.013(2) 0.023(2) -0.0000(18) -0.000(2) -0.004(2)
N(3) 0.0165(19) 0.027(2) 0.026(2) 0.004(3) -0.0058(16) -0.012(4)
N(4) 0.021(2) 0.015(2) 0.014(2) -0.002(2) -0.0001(19) -0.0008(19)
N(5) 0.025(3) 0.015(3) 0.025(3) -0.004(2) -0.011(2) -0.002(2)
N(6) 0.023(2) 0.020(2) 0.020(2) -0.004(2) 0.001(2) 0.001(2)
N(7) 0.025(5) 0.049(8) 0.030(6) -0.005(5) 0.014(4) -0.005(6)
C(1) 0.009(3) 0.017(2) 0.022(2) -0.0008(18) 0.001(2) -0.001(2)
C(2) 0.026(3) 0.018(3) 0.025(3) -0.001(2) 0.001(2) 0.002(2)
C(3) 0.028(3) 0.011(2) 0.035(3) 0.005(2) 0.002(2) -0.002(2)
C(4) 0.018(2) 0.019(3) 0.029(3) 0.005(2) 0.003(2) 0.006(2)
C(5) 0.017(2) 0.017(2) 0.023(3) -0.003(2) 0.001(2) 0.002(2)
C(6) 0.012(2) 0.025(3) 0.017(2) -0.000(2) 0.001(2) -0.000(2)
C(7) 0.027(3) 0.017(3) 0.039(3) 0.007(2) -0.015(3) -0.007(3)
C(8) 0.012(2) 0.018(2) 0.019(2) -0.002(2) -0.001(2) 0.000(2)
C(9) 0.019(2) 0.013(3) 0.020(2) 0.003(2) -0.0015(18) -0.001(3)
C(10) 0.026(3) 0.071(6) 0.066(6) 0.024(3) -0.020(3) -0.049(5)
C(11) 0.064(7) 0.071(7) 0.239(19) 0.046(6) -0.087(9) -0.110(10)
C(12) 0.028(4) 0.109(8) 0.060(5) 0.028(4) -0.014(3) -0.058(5)
C(13) 0.025(3) 0.231(18) 0.040(4) 0.035(7) -0.002(3) -0.066(10)
C(14) 0.018(2) 0.018(3) 0.017(3) 0.002(2) 0.000(2) 0.006(2)
C(15) 0.025(3) 0.018(3) 0.028(3) 0.002(2) -0.010(2) -0.001(2)
C(16) 0.016(2) 0.018(2) 0.019(2) 0.003(4) -0.0051(17) -0.002(4)
C(17) 0.013(2) 0.017(3) 0.029(3) 0.001(2) -0.000(2) 0.003(2)
C(18) 0.051(4) 0.020(3) 0.039(4) -0.015(3) -0.022(3) 0.009(3)
C(19) 0.049(4) 0.027(3) 0.054(5) -0.012(3) -0.027(4) -0.003(3)
C(20) 0.101(8) 0.022(4) 0.103(8) -0.001(4) -0.077(7) -0.001(5)
C(21) 0.095(7) 0.052(5) 0.052(5) -0.049(5) -0.004(5) 0.011(5)

loop_
_atom_type_symbol
_atom_type_description
_atom_type_scat_dispersion_real
_atom_type_scat_dispersion_imag
_atom_type_scat_source
C C 0.003 0.002
;
International Tables for Crystallography
(1992, Vol. C, Tables 4.2.6.8 and 6.1.1.4)
;
H H 0.000 0.000
;
International Tables for Crystallography
(1992, Vol. C, Table 6.1.1.4)
;
Tm Tm -0.314 5.248
;
International Tables for Crystallography
(1992, Vol. C, Tables 4.2.6.8 and 6.1.1.4)
;
N N 0.006 0.003
;
International Tables for Crystallography
(1992, Vol. C, Tables 4.2.6.8 and 6.1.1.4)
;
O O 0.011 0.006
;
International Tables for Crystallography
(1992, Vol. C, Tables 4.2.6.8 and 6.1.1.4)
;

loop_
_geom_angle_atom_site_label_1
_geom_angle_atom_site_label_2
_geom_angle_atom_site_label_3
_geom_angle
_geom_angle_publ_flag
_geom_angle_site_symmetry_1
_geom_angle_site_symmetry_2
_geom_angle_site_symmetry_3
O(2) Tm(1) O(2) 135.57(14) yes . . 4_655
O(2) Tm(1) O(4) 131.63(13) yes . . .
O(2) Tm(1) O(4) 70.19(13) yes . . 4_655
O(2) Tm(1) N(1) 113.81(14) yes . . .
O(2) Tm(1) N(1) 65.53(14) yes . . 4_655
O(2) Tm(1) N(2) 63.06(14) yes . . .
O(2) Tm(1) N(2) 81.84(15) yes . . 4_655
O(2) Tm(1) N(4) 144.03(15) yes . . .
O(2) Tm(1) N(4) 77.77(15) yes . . 4_655
O(2) Tm(1) O(4) 70.19(13) yes 4_655 . .
O(2) Tm(1) O(4) 131.63(13) yes 4_655 . 4_655
O(2) Tm(1) N(1) 65.53(14) yes 4_655 . .
O(2) Tm(1) N(1) 113.81(14) yes 4_655 . 4_655
O(2) Tm(1) N(2) 81.84(15) yes 4_655 . .
O(2) Tm(1) N(2) 63.06(14) yes 4_655 . 4_655
O(2) Tm(1) N(4) 77.77(15) yes 4_655 . .
O(2) Tm(1) N(4) 144.03(15) yes 4_655 . 4_655
O(4) Tm(1) O(4) 129.01(15) yes . . 4_655
O(4) Tm(1) N(1) 114.47(14) yes . . .
O(4) Tm(1) N(1) 66.29(14) yes . . 4_655
O(4) Tm(1) N(2) 149.13(15) yes . . .
O(4) Tm(1) N(2) 79.58(15) yes . . 4_655
O(4) Tm(1) N(4) 63.50(15) yes . . .
O(4) Tm(1) N(4) 76.47(15) yes . . 4_655
O(4) Tm(1) N(1) 66.29(14) yes 4_655 . .
O(4) Tm(1) N(1) 114.47(14) yes 4_655 . 4_655
O(4) Tm(1) N(2) 79.58(15) yes 4_655 . .
O(4) Tm(1) N(2) 149.13(15) yes 4_655 . 4_655
O(4) Tm(1) N(4) 76.47(15) yes 4_655 . .
O(4) Tm(1) N(4) 63.50(15) yes 4_655 . 4_655
N(1) Tm(1) N(1) 178.40(16) yes . . 4_655
N(1) Tm(1) N(2) 62.01(15) yes . . .
N(1) Tm(1) N(2) 116.58(16) yes . . 4_655
N(1) Tm(1) N(4) 61.83(16) yes . . .
N(1) Tm(1) N(4) 119.61(16) yes . . 4_655
N(1) Tm(1) N(2) 116.58(16) yes 4_655 . .
N(1) Tm(1) N(2) 62.01(15) yes 4_655 . 4_655
N(1) Tm(1) N(4) 119.61(16) yes 4_655 . .
N(1) Tm(1) N(4) 61.83(16) yes 4_655 . 4_655
N(2) Tm(1) N(2) 76.20(16) yes . . 4_655
N(2) Tm(1) N(4) 123.78(16) yes . . .
N(2) Tm(1) N(4) 133.45(16) yes . . 4_655
N(2) Tm(1) N(4) 133.45(16) yes 4_655 . .
N(2) Tm(1) N(4) 123.78(16) yes 4_655 . 4_655
N(4) Tm(1) N(4) 75.57(16) yes . . 4_655
C(6) O(1) C(7) 105.2(4) yes . . .
Tm(1) O(2) C(9) 128.0(4) yes . . .
C(14) O(3) C(15) 105.3(5) yes . . .
Tm(1) O(4) C(17) 124.4(3) yes . . .
O(9) O(9) N(7) 176.3(16) yes 4_655 . .
Tm(1) N(1) C(1) 121.2(3) yes . . .
Tm(1) N(1) C(5) 121.0(3) yes . . .
C(1) N(1) C(5) 117.5(4) yes . . .
Tm(1) N(2) C(6) 120.8(4) yes . . .
Tm(1) N(2) C(8) 121.6(3) yes . . .
C(6) N(2) C(8) 107.1(4) yes . . .
C(9) N(3) C(10) 123.1(6) yes . . .
Tm(1) N(4) C(14) 122.3(4) yes . . .
Tm(1) N(4) C(16) 121.8(4) yes . . .
C(14) N(4) C(16) 106.9(5) yes . . .
C(17) N(5) C(18) 127.3(6) yes . . .
O(5) N(6) O(6) 120.6(5) yes . . .
O(5) N(6) O(7) 120.2(5) yes . . .
O(6) N(6) O(7) 119.2(5) yes . . .
O(8) N(7) O(9) 121.6(12) yes . . .
O(8) N(7) O(10) 114.8(13) yes . . .
O(9) N(7) O(10) 123.6(13) yes . . .
N(1) C(1) C(2) 123.4(5) yes . . .
N(1) C(1) C(6) 109.6(4) yes . . .
C(2) C(1) C(6) 126.9(5) yes . . .
C(1) C(2) C(3) 117.3(5) yes . . .
C(2) C(3) C(4) 120.7(5) yes . . .
C(3) C(4) C(5) 117.4(5) yes . . .
N(1) C(5) C(4) 123.7(5) yes . . .
N(1) C(5) C(14) 110.2(5) yes . . .
C(4) C(5) C(14) 126.2(5) yes . . .
O(1) C(6) N(2) 119.7(5) yes . . .
O(1) C(6) C(1) 119.2(5) yes . . .
N(2) C(6) C(1) 121.1(5) yes . . .
O(1) C(7) C(8) 103.4(5) yes . . .
N(2) C(8) C(7) 104.1(4) yes . . .
N(2) C(8) C(9) 104.5(4) yes . . .
C(7) C(8) C(9) 119.5(5) yes . . .
O(2) C(9) N(3) 123.7(6) yes . . .
O(2) C(9) C(8) 117.4(4) yes . . .
N(3) C(9) C(8) 118.9(5) yes . . .
N(3) C(10) C(11) 109.8(8) yes . . .
N(3) C(10) C(12) 106.2(7) yes . . .
N(3) C(10) C(13) 109.6(8) yes . . .
C(11) C(10) C(12) 111.5(8) yes . . .
C(11) C(10) C(13) 111.1(11) yes . . .
C(12) C(10) C(13) 108.5(7) yes . . .
O(3) C(14) N(4) 119.8(5) yes . . .
O(3) C(14) C(5) 120.2(5) yes . . .
N(4) C(14) C(5) 119.7(5) yes . . .
O(3) C(15) C(16) 104.6(5) yes . . .
N(4) C(16) C(15) 103.4(6) yes . . .
N(4) C(16) C(17) 106.3(4) yes . . .
C(15) C(16) C(17) 118.0(4) yes . . .
O(4) C(17) N(5) 125.3(6) yes . . .
O(4) C(17) C(16) 119.1(5) yes . . .
N(5) C(17) C(16) 115.6(5) yes . . .
N(5) C(18) C(19) 105.6(6) yes . . .
N(5) C(18) C(20) 108.7(6) yes . . .
N(5) C(18) C(21) 109.8(6) yes . . .
C(19) C(18) C(20) 109.3(6) yes . . .
C(19) C(18) C(21) 112.0(7) yes . . .
C(20) C(18) C(21) 111.2(7) yes . . .
C(9) N(3) H(7) 118.4 no . . .
C(10) N(3) H(7) 118.4 no . . .
C(17) N(5) H(20) 116.3 no . . .
C(18) N(5) H(20) 116.3 no . . .
C(1) C(2) H(1) 121.4 no . . .
C(3) C(2) H(1) 121.4 no . . .
C(2) C(3) H(2) 119.6 no . . .
C(4) C(3) H(2) 119.6 no . . .
C(3) C(4) H(3) 121.3 no . . .
C(5) C(4) H(3) 121.3 no . . .
O(1) C(7) H(4) 111.1 no . . .
O(1) C(7) H(5) 111.1 no . . .
C(8) C(7) H(4) 111.1 no . . .
C(8) C(7) H(5) 111.1 no . . .
H(4) C(7) H(5) 109.1 no . . .
N(2) C(8) H(6) 109.4 no . . .
C(7) C(8) H(6) 109.4 no . . .
C(9) C(8) H(6) 109.4 no . . .
C(10) C(11) H(8) 109.5 no . . .
C(10) C(11) H(9) 109.5 no . . .
C(10) C(11) H(10) 109.5 no . . .
H(8) C(11) H(9) 109.5 no . . .
H(8) C(11) H(10) 109.5 no . . .
H(9) C(11) H(10) 109.5 no . . .
C(10) C(12) H(11) 109.5 no . . .
C(10) C(12) H(12) 109.5 no . . .
C(10) C(12) H(13) 109.5 no . . .
H(11) C(12) H(12) 109.5 no . . .
H(11) C(12) H(13) 109.5 no . . .
H(12) C(12) H(13) 109.5 no . . .
C(10) C(13) H(14) 109.5 no . . .
C(10) C(13) H(15) 109.5 no . . .
C(10) C(13) H(16) 109.5 no . . .
H(14) C(13) H(15) 109.5 no . . .
H(14) C(13) H(16) 109.5 no . . .
H(15) C(13) H(16) 109.5 no . . .
O(3) C(15) H(17) 110.8 no . . .
O(3) C(15) H(18) 110.8 no . . .
C(16) C(15) H(17) 110.8 no . . .
C(16) C(15) H(18) 110.8 no . . .
H(17) C(15) H(18) 108.9 no . . .
N(4) C(16) H(19) 109.6 no . . .
C(15) C(16) H(19) 109.6 no . . .
C(17) C(16) H(19) 109.6 no . . .
C(18) C(19) H(21) 109.5 no . . .
C(18) C(19) H(22) 109.5 no . . .
C(18) C(19) H(23) 109.5 no . . .
H(21) C(19) H(22) 109.5 no . . .
H(21) C(19) H(23) 109.5 no . . .
H(22) C(19) H(23) 109.5 no . . .
C(18) C(20) H(24) 109.5 no . . .
C(18) C(20) H(25) 109.5 no . . .
C(18) C(20) H(26) 109.5 no . . .
H(24) C(20) H(25) 109.5 no . . .
H(24) C(20) H(26) 109.5 no . . .
H(25) C(20) H(26) 109.5 no . . .
C(18) C(21) H(27) 109.5 no . . .
C(18) C(21) H(28) 109.5 no . . .
C(18) C(21) H(29) 109.5 no . . .
H(27) C(21) H(28) 109.5 no . . .
H(27) C(21) H(29) 109.5 no . . .
H(28) C(21) H(29) 109.5 no . . .

loop_
_geom_bond_atom_site_label_1
_geom_bond_atom_site_label_2
_geom_bond_distance
_geom_bond_publ_flag
_geom_bond_site_symmetry_1
_geom_bond_site_symmetry_2
Tm(1) O(2) 2.402(4) yes . .
Tm(1) O(2) 2.402(4) yes . 4_655
Tm(1) O(4) 2.457(4) yes . .
Tm(1) O(4) 2.457(4) yes . 4_655
Tm(1) N(1) 2.606(4) yes . .
Tm(1) N(1) 2.606(4) yes . 4_655
Tm(1) N(2) 2.472(5) yes . .
Tm(1) N(2) 2.472(5) yes . 4_655
Tm(1) N(4) 2.441(4) yes . .
Tm(1) N(4) 2.441(4) yes . 4_655
O(1) C(6) 1.325(7) yes . .
O(1) C(7) 1.491(8) yes . .
O(2) C(9) 1.232(7) yes . .
O(3) C(14) 1.335(8) yes . .
O(3) C(15) 1.462(8) yes . .
O(4) C(17) 1.244(8) yes . .
O(5) N(6) 1.239(7) yes . .
O(6) N(6) 1.241(7) yes . .
O(7) N(6) 1.259(6) yes . .
O(8) N(7) 1.261(18) yes . .
O(9) O(9) 0.887(14) yes . 4_655
O(9) N(7) 1.264(16) yes . .
O(10) N(7) 1.200(18) yes . .
N(1) C(1) 1.340(7) yes . .
N(1) C(5) 1.338(7) yes . .
N(2) C(6) 1.259(8) yes . .
N(2) C(8) 1.477(7) yes . .
N(3) C(9) 1.325(6) yes . .
N(3) C(10) 1.477(10) yes . .
N(4) C(14) 1.279(8) yes . .
N(4) C(16) 1.473(8) yes . .
N(5) C(17) 1.305(9) yes . .
N(5) C(18) 1.489(9) yes . .
C(1) C(2) 1.388(8) yes . .
C(1) C(6) 1.471(8) yes . .
C(2) C(3) 1.397(9) yes . .
C(3) C(4) 1.368(9) yes . .
C(4) C(5) 1.397(8) yes . .
C(5) C(14) 1.485(8) yes . .
C(7) C(8) 1.524(8) yes . .
C(8) C(9) 1.538(8) yes . .
C(10) C(11) 1.493(15) yes . .
C(10) C(12) 1.548(11) yes . .
C(10) C(13) 1.523(14) yes . .
C(15) C(16) 1.553(9) yes . .
C(16) C(17) 1.531(10) yes . .
C(18) C(19) 1.525(11) yes . .
C(18) C(20) 1.508(13) yes . .
C(18) C(21) 1.513(13) yes . .
N(3) H(7) 0.880 no . .
N(5) H(20) 0.880 no . .
C(2) H(1) 0.950 no . .
C(3) H(2) 0.950 no . .
C(4) H(3) 0.950 no . .
C(7) H(4) 0.990 no . .
C(7) H(5) 0.990 no . .
C(8) H(6) 1.000 no . .
C(11) H(8) 0.980 no . .
C(11) H(9) 0.980 no . .
C(11) H(10) 0.980 no . .
C(12) H(11) 0.980 no . .
C(12) H(12) 0.980 no . .
C(12) H(13) 0.980 no . .
C(13) H(14) 0.980 no . .
C(13) H(15) 0.980 no . .
C(13) H(16) 0.980 no . .
C(15) H(17) 0.990 no . .
C(15) H(18) 0.990 no . .
C(16) H(19) 1.000 no . .
C(19) H(21) 0.980 no . .
C(19) H(22) 0.980 no . .
C(19) H(23) 0.980 no . .
C(20) H(24) 0.980 no . .
C(20) H(25) 0.980 no . .
C(20) H(26) 0.980 no . .
C(21) H(27) 0.980 no . .
C(21) H(28) 0.980 no . .
C(21) H(29) 0.980 no . .

loop_
_geom_contact_atom_site_label_1
_geom_contact_atom_site_label_2
_geom_contact_distance
_geom_contact_publ_flag
_geom_contact_site_symmetry_1
_geom_contact_site_symmetry_2
O(1) C(12) 3.538(10) ? . 3_546
O(3) O(10) 3.552(16) ? . 1_556
O(5) N(5) 3.346(8) ? . 4_654
O(5) C(4) 3.315(7) ? . 2_446
O(5) C(15) 3.349(7) ? . 4_654
O(6) N(3) 2.935(6) ? . .
O(6) C(3) 3.338(8) ? . 2_446
O(6) C(4) 3.175(7) ? . 2_446
O(6) C(11) 3.590(14) ? . 3_546
O(6) C(12) 3.016(11) ? . .
O(7) N(5) 2.895(8) ? . 4_654
O(7) C(7) 2.880(8) ? . .
O(7) C(8) 3.390(7) ? . .
O(7) C(15) 2.956(8) ? . 4_654
O(7) C(16) 3.359(7) ? . 4_654
O(7) C(19) 3.490(9) ? . 4_654
O(8) N(2) 3.364(13) ? . .
O(8) C(6) 3.351(14) ? . .
O(8) C(8) 3.598(14) ? . 4_655
O(9) N(2) 3.593(10) ? . .
O(9) C(8) 3.257(12) ? . .
O(9) C(8) 3.344(12) ? . 4_655
O(9) C(16) 3.295(11) ? . 1_554
O(9) C(16) 3.459(12) ? . 4_654
O(10) O(3) 3.552(16) ? . 1_554
O(10) N(4) 3.369(13) ? . 1_554
O(10) N(5) 3.586(17) ? . 4_654
O(10) C(14) 3.404(15) ? . 1_554
O(10) C(15) 3.567(17) ? . 1_554
O(10) C(16) 3.454(16) ? . 1_554
O(11) C(2) 3.508(10) ? . 2_446
O(11) C(2) 3.508(10) ? . 3_556
N(2) O(8) 3.364(13) ? . .
N(2) O(9) 3.593(10) ? . .
N(3) O(6) 2.935(6) ? . .
N(4) O(10) 3.369(13) ? . 1_556
N(5) O(5) 3.346(8) ? . 4_656
N(5) O(7) 2.895(8) ? . 4_656
N(5) O(10) 3.586(17) ? . 4_656
N(5) N(6) 3.536(8) ? . 4_656
N(6) N(5) 3.536(8) ? . 4_654
N(6) C(15) 3.378(8) ? . 4_654
N(7) C(7) 3.595(13) ? . .
N(7) C(8) 3.551(13) ? . .
N(7) C(15) 3.494(13) ? . 1_554
N(7) C(16) 3.439(14) ? . 1_554
C(2) O(11) 3.508(10) ? . 2_546
C(3) O(6) 3.338(8) ? . 2_546
C(4) O(5) 3.315(7) ? . 2_546
C(4) O(6) 3.175(7) ? . 2_546
C(6) O(8) 3.351(14) ? . .
C(7) O(7) 2.880(8) ? . .
C(7) N(7) 3.595(13) ? . .
C(8) O(7) 3.390(7) ? . .
C(8) O(8) 3.598(14) ? . 4_655
C(8) O(9) 3.257(12) ? . .
C(8) O(9) 3.344(12) ? . 4_655
C(8) N(7) 3.551(13) ? . .
C(11) O(6) 3.590(14) ? . 3_556
C(12) O(1) 3.538(10) ? . 3_556
C(12) O(6) 3.016(11) ? . .
C(14) O(10) 3.404(15) ? . 1_556
C(15) O(5) 3.349(7) ? . 4_656
C(15) O(7) 2.956(8) ? . 4_656
C(15) O(10) 3.567(17) ? . 1_556
C(15) N(6) 3.378(8) ? . 4_656
C(15) N(7) 3.494(13) ? . 1_556
C(16) O(7) 3.359(7) ? . 4_656
C(16) O(9) 3.295(11) ? . 1_556
C(16) O(9) 3.459(12) ? . 4_656
C(16) O(10) 3.454(16) ? . 1_556
C(16) N(7) 3.439(14) ? . 1_556
C(19) O(7) 3.490(9) ? . 4_656

loop_
_geom_torsion_atom_site_label_1
_geom_torsion_atom_site_label_2
_geom_torsion_atom_site_label_3
_geom_torsion_atom_site_label_4
_geom_torsion
_geom_torsion_publ_flag
_geom_torsion_site_symmetry_1
_geom_torsion_site_symmetry_2
_geom_torsion_site_symmetry_3
_geom_torsion_site_symmetry_4
O(2) Tm(1) O(2) C(9) 41.7(5) ? . . 4_655 4_655
O(2) Tm(1) O(2) C(9) 41.7(5) ? 4_655 . . .
O(2) Tm(1) O(4) C(17) 124.9(4) ? . . . .
O(4) Tm(1) O(2) C(9) 146.7(5) ? . . . .
O(2) Tm(1) O(4) C(17) -101.0(4) ? . . 4_655 4_655
O(4) Tm(1) O(2) C(9) -88.2(5) ? 4_655 . . .
O(2) Tm(1) N(1) C(1) 33.4(4) ? . . . .
O(2) Tm(1) N(1) C(5) -153.0(4) ? . . . .
N(1) Tm(1) O(2) C(9) -36.9(5) ? . . . .
O(2) Tm(1) N(1) C(1) -97.7(4) ? . . 4_655 4_655
O(2) Tm(1) N(1) C(5) 75.9(4) ? . . 4_655 4_655
N(1) Tm(1) O(2) C(9) 141.5(5) ? 4_655 . . .
O(2) Tm(1) N(2) C(6) -124.7(4) ? . . . .
O(2) Tm(1) N(2) C(8) 15.4(3) ? . . . .
N(2) Tm(1) O(2) C(9) -0.0(4) ? . . . .
O(2) Tm(1) N(2) C(6) 83.4(4) ? . . 4_655 4_655
O(2) Tm(1) N(2) C(8) -136.5(4) ? . . 4_655 4_655
N(2) Tm(1) O(2) C(9) 78.6(5) ? 4_655 . . .
O(2) Tm(1) N(4) C(14) 112.3(4) ? . . . .
O(2) Tm(1) N(4) C(16) -104.8(4) ? . . . .
N(4) Tm(1) O(2) C(9) -111.3(5) ? . . . .
O(2) Tm(1) N(4) C(14) -48.7(4) ? . . 4_655 4_655
O(2) Tm(1) N(4) C(16) 94.2(3) ? . . 4_655 4_655
N(4) Tm(1) O(2) C(9) -154.1(5) ? 4_655 . . .
O(2) Tm(1) O(4) C(17) -101.0(4) ? 4_655 . . .
O(4) Tm(1) O(2) C(9) -88.2(5) ? . . 4_655 4_655
O(2) Tm(1) O(4) C(17) 124.9(4) ? 4_655 . 4_655 4_655
O(4) Tm(1) O(2) C(9) 146.7(5) ? 4_655 . 4_655 4_655
O(2) Tm(1) N(1) C(1) -97.7(4) ? 4_655 . . .
O(2) Tm(1) N(1) C(5) 75.9(4) ? 4_655 . . .
N(1) Tm(1) O(2) C(9) 141.5(5) ? . . 4_655 4_655
O(2) Tm(1) N(1) C(1) 33.4(4) ? 4_655 . 4_655 4_655
O(2) Tm(1) N(1) C(5) -153.0(4) ? 4_655 . 4_655 4_655
N(1) Tm(1) O(2) C(9) -36.9(5) ? 4_655 . 4_655 4_655
O(2) Tm(1) N(2) C(6) 83.4(4) ? 4_655 . . .
O(2) Tm(1) N(2) C(8) -136.5(4) ? 4_655 . . .
N(2) Tm(1) O(2) C(9) 78.6(5) ? . . 4_655 4_655
O(2) Tm(1) N(2) C(6) -124.7(4) ? 4_655 . 4_655 4_655
O(2) Tm(1) N(2) C(8) 15.4(3) ? 4_655 . 4_655 4_655
N(2) Tm(1) O(2) C(9) -0.0(3) ? 4_655 . 4_655 4_655
O(2) Tm(1) N(4) C(14) -48.7(4) ? 4_655 . . .
O(2) Tm(1) N(4) C(16) 94.2(3) ? 4_655 . . .
N(4) Tm(1) O(2) C(9) -154.1(5) ? . . 4_655 4_655
O(2) Tm(1) N(4) C(14) 112.3(4) ? 4_655 . 4_655 4_655
O(2) Tm(1) N(4) C(16) -104.8(4) ? 4_655 . 4_655 4_655
N(4) Tm(1) O(2) C(9) -111.3(5) ? 4_655 . 4_655 4_655
O(4) Tm(1) O(4) C(17) 27.1(5) ? . . 4_655 4_655
O(4) Tm(1) O(4) C(17) 27.1(5) ? 4_655 . . .
O(4) Tm(1) N(1) C(1) -149.6(3) ? . . . .
O(4) Tm(1) N(1) C(5) 24.0(4) ? . . . .
N(1) Tm(1) O(4) C(17) -51.4(4) ? . . . .
O(4) Tm(1) N(1) C(1) 86.6(4) ? . . 4_655 4_655
O(4) Tm(1) N(1) C(5) -99.8(4) ? . . 4_655 4_655
N(1) Tm(1) O(4) C(17) 130.1(4) ? 4_655 . . .
O(4) Tm(1) N(2) C(6) 108.3(4) ? . . . .
O(4) Tm(1) N(2) C(8) -111.7(4) ? . . . .
N(2) Tm(1) O(4) C(17) -127.3(4) ? . . . .
O(4) Tm(1) N(2) C(6) -51.7(4) ? . . 4_655 4_655
O(4) Tm(1) N(2) C(8) 88.3(4) ? . . 4_655 4_655
N(2) Tm(1) O(4) C(17) -166.0(4) ? 4_655 . . .
O(4) Tm(1) N(4) C(14) -122.5(5) ? . . . .
O(4) Tm(1) N(4) C(16) 20.5(3) ? . . . .
N(4) Tm(1) O(4) C(17) -15.2(4) ? . . . .
O(4) Tm(1) N(4) C(14) 90.0(4) ? . . 4_655 4_655
O(4) Tm(1) N(4) C(16) -127.0(3) ? . . 4_655 4_655
N(4) Tm(1) O(4) C(17) 65.3(4) ? 4_655 . . .
O(4) Tm(1) N(1) C(1) 86.6(4) ? 4_655 . . .
O(4) Tm(1) N(1) C(5) -99.8(4) ? 4_655 . . .
N(1) Tm(1) O(4) C(17) 130.1(4) ? . . 4_655 4_655
O(4) Tm(1) N(1) C(1) -149.6(3) ? 4_655 . 4_655 4_655
O(4) Tm(1) N(1) C(5) 24.0(4) ? 4_655 . 4_655 4_655
N(1) Tm(1) O(4) C(17) -51.4(4) ? 4_655 . 4_655 4_655
O(4) Tm(1) N(2) C(6) -51.7(4) ? 4_655 . . .
O(4) Tm(1) N(2) C(8) 88.3(4) ? 4_655 . . .
N(2) Tm(1) O(4) C(17) -166.0(4) ? . . 4_655 4_655
O(4) Tm(1) N(2) C(6) 108.3(4) ? 4_655 . 4_655 4_655
O(4) Tm(1) N(2) C(8) -111.7(4) ? 4_655 . 4_655 4_655
N(2) Tm(1) O(4) C(17) -127.3(4) ? 4_655 . 4_655 4_655
O(4) Tm(1) N(4) C(14) 90.0(4) ? 4_655 . . .
O(4) Tm(1) N(4) C(16) -127.0(3) ? 4_655 . . .
N(4) Tm(1) O(4) C(17) 65.3(4) ? . . 4_655 4_655
O(4) Tm(1) N(4) C(14) -122.5(5) ? 4_655 . 4_655 4_655
O(4) Tm(1) N(4) C(16) 20.5(3) ? 4_655 . 4_655 4_655
N(4) Tm(1) O(4) C(17) -15.2(4) ? 4_655 . 4_655 4_655
N(1) Tm(1) N(1) C(1) -32(5) ? . . 4_655 4_655
N(1) Tm(1) N(1) C(5) 142(5) ? . . 4_655 4_655
N(1) Tm(1) N(1) C(1) -32(5) ? 4_655 . . .
N(1) Tm(1) N(1) C(5) 142(5) ? 4_655 . . .
N(1) Tm(1) N(2) C(6) 16.8(4) ? . . . .
N(1) Tm(1) N(2) C(8) 156.9(4) ? . . . .
N(2) Tm(1) N(1) C(1) -3.9(3) ? . . . .
N(2) Tm(1) N(1) C(5) 169.7(4) ? . . . .
N(1) Tm(1) N(2) C(6) -164.0(4) ? . . 4_655 4_655
N(1) Tm(1) N(2) C(8) -23.9(4) ? . . 4_655 4_655
N(2) Tm(1) N(1) C(1) -59.3(4) ? 4_655 . . .
N(2) Tm(1) N(1) C(5) 114.3(4) ? 4_655 . . .
N(1) Tm(1) N(4) C(14) 19.9(4) ? . . . .
N(1) Tm(1) N(4) C(16) 162.8(4) ? . . . .
N(4) Tm(1) N(1) C(1) 173.5(4) ? . . . .
N(4) Tm(1) N(1) C(5) -12.9(4) ? . . . .
N(1) Tm(1) N(4) C(14) -159.3(4) ? . . 4_655 4_655
N(1) Tm(1) N(4) C(16) -16.4(4) ? . . 4_655 4_655
N(4) Tm(1) N(1) C(1) 122.5(4) ? 4_655 . . .
N(4) Tm(1) N(1) C(5) -63.9(4) ? 4_655 . . .
N(1) Tm(1) N(2) C(6) -164.0(4) ? 4_655 . . .
N(1) Tm(1) N(2) C(8) -23.9(4) ? 4_655 . . .
N(2) Tm(1) N(1) C(1) -59.3(4) ? . . 4_655 4_655
N(2) Tm(1) N(1) C(5) 114.3(4) ? . . 4_655 4_655
N(1) Tm(1) N(2) C(6) 16.8(4) ? 4_655 . 4_655 4_655
N(1) Tm(1) N(2) C(8) 156.9(4) ? 4_655 . 4_655 4_655
N(2) Tm(1) N(1) C(1) -3.9(3) ? 4_655 . 4_655 4_655
N(2) Tm(1) N(1) C(5) 169.7(4) ? 4_655 . 4_655 4_655
N(1) Tm(1) N(4) C(14) -159.3(4) ? 4_655 . . .
N(1) Tm(1) N(4) C(16) -16.4(4) ? 4_655 . . .
N(4) Tm(1) N(1) C(1) 122.5(4) ? . . 4_655 4_655
N(4) Tm(1) N(1) C(5) -63.9(4) ? . . 4_655 4_655
N(1) Tm(1) N(4) C(14) 19.9(4) ? 4_655 . 4_655 4_655
N(1) Tm(1) N(4) C(16) 162.8(4) ? 4_655 . 4_655 4_655
N(4) Tm(1) N(1) C(1) 173.5(4) ? 4_655 . 4_655 4_655
N(4) Tm(1) N(1) C(5) -12.9(4) ? 4_655 . 4_655 4_655
N(2) Tm(1) N(2) C(6) 147.5(4) ? . . 4_655 4_655
N(2) Tm(1) N(2) C(8) -72.4(4) ? . . 4_655 4_655
N(2) Tm(1) N(2) C(6) 147.5(4) ? 4_655 . . .
N(2) Tm(1) N(2) C(8) -72.4(4) ? 4_655 . . .
N(2) Tm(1) N(4) C(14) 22.6(5) ? . . . .
N(2) Tm(1) N(4) C(16) 165.6(3) ? . . . .
N(4) Tm(1) N(2) C(6) 14.1(5) ? . . . .
N(4) Tm(1) N(2) C(8) 154.2(3) ? . . . .
N(2) Tm(1) N(4) C(14) -81.1(5) ? . . 4_655 4_655
N(2) Tm(1) N(4) C(16) 61.8(4) ? . . 4_655 4_655
N(4) Tm(1) N(2) C(6) -88.7(4) ? 4_655 . . .
N(4) Tm(1) N(2) C(8) 51.4(4) ? 4_655 . . .
N(2) Tm(1) N(4) C(14) -81.1(5) ? 4_655 . . .
N(2) Tm(1) N(4) C(16) 61.8(4) ? 4_655 . . .
N(4) Tm(1) N(2) C(6) -88.7(4) ? . . 4_655 4_655
N(4) Tm(1) N(2) C(8) 51.4(4) ? . . 4_655 4_655
N(2) Tm(1) N(4) C(14) 22.6(5) ? 4_655 . 4_655 4_655
N(2) Tm(1) N(4) C(16) 165.6(3) ? 4_655 . 4_655 4_655
N(4) Tm(1) N(2) C(6) 14.1(5) ? 4_655 . 4_655 4_655
N(4) Tm(1) N(2) C(8) 154.2(3) ? 4_655 . 4_655 4_655
N(4) Tm(1) N(4) C(14) 155.7(5) ? . . 4_655 4_655
N(4) Tm(1) N(4) C(16) -61.4(3) ? . . 4_655 4_655
N(4) Tm(1) N(4) C(14) 155.7(5) ? 4_655 . . .
N(4) Tm(1) N(4) C(16) -61.4(3) ? 4_655 . . .
C(6) O(1) C(7) C(8) -4.7(6) ? . . . .
C(7) O(1) C(6) N(2) 0.8(7) ? . . . .
C(7) O(1) C(6) C(1) 178.8(5) ? . . . .
Tm(1) O(2) C(9) N(3) 168.0(5) ? . . . .
Tm(1) O(2) C(9) C(8) -14.1(8) ? . . . .
C(14) O(3) C(15) C(16) -0.3(6) ? . . . .
C(15) O(3) C(14) N(4) 0.1(6) ? . . . .
C(15) O(3) C(14) C(5) 174.1(5) ? . . . .
Tm(1) O(4) C(17) N(5) -169.8(5) ? . . . .
Tm(1) O(4) C(17) C(16) 8.3(7) ? . . . .
O(9) O(9) N(7) O(8) -178(19) ? 4_655 . . .
O(9) O(9) N(7) O(10) 5(19) ? 4_655 . . .
N(7) O(9) O(9) N(7) -76(47) ? . . 4_655 4_655
Tm(1) N(1) C(1) C(2) 173.7(4) ? . . . .
Tm(1) N(1) C(1) C(6) -6.5(5) ? . . . .
Tm(1) N(1) C(5) C(4) -172.9(4) ? . . . .
Tm(1) N(1) C(5) C(14) 6.2(6) ? . . . .
C(1) N(1) C(5) C(4) 0.9(8) ? . . . .
C(1) N(1) C(5) C(14) 180.0(4) ? . . . .
C(5) N(1) C(1) C(2) -0.1(6) ? . . . .
C(5) N(1) C(1) C(6) 179.7(4) ? . . . .
Tm(1) N(2) C(6) O(1) 148.9(4) ? . . . .
Tm(1) N(2) C(6) C(1) -29.1(7) ? . . . .
Tm(1) N(2) C(8) C(7) -151.1(3) ? . . . .
Tm(1) N(2) C(8) C(9) -25.0(5) ? . . . .
C(6) N(2) C(8) C(7) -6.4(6) ? . . . .
C(6) N(2) C(8) C(9) 119.8(5) ? . . . .
C(8) N(2) C(6) O(1) 3.8(7) ? . . . .
C(8) N(2) C(6) C(1) -174.2(5) ? . . . .
C(9) N(3) C(10) C(11) 64.1(12) ? . . . .
C(9) N(3) C(10) C(12) -175.1(7) ? . . . .
C(9) N(3) C(10) C(13) -58.1(11) ? . . . .
C(10) N(3) C(9) O(2) -2.6(12) ? . . . .
C(10) N(3) C(9) C(8) 179.5(7) ? . . . .
Tm(1) N(4) C(14) O(3) 147.9(4) ? . . . .
Tm(1) N(4) C(14) C(5) -26.2(7) ? . . . .
Tm(1) N(4) C(16) C(15) -148.3(3) ? . . . .
Tm(1) N(4) C(16) C(17) -23.4(5) ? . . . .
C(14) N(4) C(16) C(15) -0.4(6) ? . . . .
C(14) N(4) C(16) C(17) 124.5(5) ? . . . .
C(16) N(4) C(14) O(3) 0.3(6) ? . . . .
C(16) N(4) C(14) C(5) -173.8(5) ? . . . .
C(17) N(5) C(18) C(19) 171.4(7) ? . . . .
C(17) N(5) C(18) C(20) 54.2(10) ? . . . .
C(17) N(5) C(18) C(21) -67.7(9) ? . . . .
C(18) N(5) C(17) O(4) 3.3(11) ? . . . .
C(18) N(5) C(17) C(16) -174.8(6) ? . . . .
N(1) C(1) C(2) C(3) -1.3(9) ? . . . .
N(1) C(1) C(6) O(1) -155.2(5) ? . . . .
N(1) C(1) C(6) N(2) 22.8(7) ? . . . .
C(2) C(1) C(6) O(1) 24.5(8) ? . . . .
C(2) C(1) C(6) N(2) -157.5(6) ? . . . .
C(6) C(1) C(2) C(3) 179.0(5) ? . . . .
C(1) C(2) C(3) C(4) 1.9(9) ? . . . .
C(2) C(3) C(4) C(5) -1.2(9) ? . . . .
C(3) C(4) C(5) N(1) -0.3(8) ? . . . .
C(3) C(4) C(5) C(14) -179.2(5) ? . . . .
N(1) C(5) C(14) O(3) -162.2(5) ? . . . .
N(1) C(5) C(14) N(4) 11.9(8) ? . . . .
C(4) C(5) C(14) O(3) 16.8(9) ? . . . .
C(4) C(5) C(14) N(4) -169.1(6) ? . . . .
O(1) C(7) C(8) N(2) 6.5(6) ? . . . .
O(1) C(7) C(8) C(9) -109.5(5) ? . . . .
N(2) C(8) C(9) O(2) 23.8(7) ? . . . .
N(2) C(8) C(9) N(3) -158.2(6) ? . . . .
C(7) C(8) C(9) O(2) 139.6(6) ? . . . .
C(7) C(8) C(9) N(3) -42.4(9) ? . . . .
O(3) C(15) C(16) N(4) 0.5(6) ? . . . .
O(3) C(15) C(16) C(17) -116.5(6) ? . . . .
N(4) C(16) C(17) O(4) 9.4(7) ? . . . .
N(4) C(16) C(17) N(5) -172.4(5) ? . . . .
C(15) C(16) C(17) O(4) 124.8(6) ? . . . .
C(15) C(16) C(17) N(5) -57.0(8) ? . . . .
